data_4517599
loop_
_publ_author_name
'Wu, Hongwei'
'Gu, Long'
'Baryshnikov, Glib V.'
'Wang, Hou'
'Minaev, Boris F.'
'Agren, Hans'
'Zhao, Yanli'

_publ_section_title
;
 Molecular Phosphorescence in Polymer Matrix with Reversible Sensitivity.
;
_journal_name_full 'ACS applied materials &amp; interfaces'
_journal_paper_doi 10.1021/acsami.0c04859
_journal_year 2020
_chemical_formula_sum 'C14 H10 Na2 O5'
_chemical_formula_weight 304.20
_space_group_crystal_system monoclinic
_space_group_IT_number 14
_space_group_name_Hall '-P 2ybc'
_space_group_name_H-M_alt 'P 1 21/c 1'
_atom_sites_solution_hydrogens mixed
_atom_sites_solution_primary dual
_cell_angle_alpha 90
_cell_angle_beta 92.799(9)
_cell_angle_gamma 90
_cell_formula_units_Z 4
_cell_length_a 27.793(4)
_cell_length_b 5.8115(6)
_cell_length_c 7.5423(9)
_cell_measurement_reflns_used 3338
_cell_measurement_temperature 100.(2)
_cell_measurement_theta_max 33.4641
_cell_measurement_theta_min 3.8011
_cell_volume 1216.8(3)
_computing_cell_refinement 'SAINT V8.38A (Bruker AXS Inc., 2017)'
_computing_data_collection 'APEX3 (Bruker AXS Inc., 2018)'
_computing_data_reduction 'SAINT V8.38A (Bruker AXS Inc., 2017)'
_computing_molecular_graphics 'XP (Bruker AXS Inc., 2018)'
_computing_publication_material 'APEX3 (Bruker AXS Inc., 2018)'
_computing_structure_refinement 'SHELXL-2017/1 (Sheldrick, 2017)'
_computing_structure_solution 'XT, VERSION 2014/5'
_diffrn_ambient_temperature 100.(2)
_diffrn_detector_area_resol_mean 7.4074
_diffrn_measured_fraction_theta_full 0.973
_diffrn_measured_fraction_theta_max 0.973
_diffrn_measurement_device_type 'Photon II CPADs detector'
_diffrn_measurement_method 'phi and omega scans'
_diffrn_radiation_monochromator 'Multilayer Mirror'
_diffrn_radiation_type MoK\a
_diffrn_radiation_wavelength 0.71073
_diffrn_reflns_av_R_equivalents 0.1117
_diffrn_reflns_av_unetI/netI 0.1115
_diffrn_reflns_limit_h_max 43
_diffrn_reflns_limit_h_min -43
_diffrn_reflns_limit_k_max 9
_diffrn_reflns_limit_k_min -9
_diffrn_reflns_limit_l_max 12
_diffrn_reflns_limit_l_min -11
_diffrn_reflns_number 16029
_diffrn_reflns_theta_full 35.04
_diffrn_reflns_theta_max 35.04
_diffrn_reflns_theta_min 2.70
_diffrn_source 'Incoatec microfocus source'
_diffrn_source_type 'Bruker D8 Quest'
_exptl_absorpt_coefficient_mu 0.185
_exptl_absorpt_correction_T_max 1.00
_exptl_absorpt_correction_T_min 0.63
_exptl_absorpt_correction_type multi-scan
_exptl_absorpt_process_details
;
SADABS-2016/2 - Bruker AXS area detector scaling and absorption correction
;
_exptl_crystal_colour colourless
_exptl_crystal_density_diffrn 1.661
_exptl_crystal_density_method 'not measured'
_exptl_crystal_description plate
_exptl_crystal_F_000 624
_exptl_crystal_size_max 0.240
_exptl_crystal_size_mid 0.200
_exptl_crystal_size_min 0.020
_refine_diff_density_max 0.706
_refine_diff_density_min -0.833
_refine_ls_extinction_coef 0.029(6)
_refine_ls_extinction_method 'SHELXL-2017/1 (Sheldrick 2017)'
_refine_ls_goodness_of_fit_ref 1.050
_refine_ls_hydrogen_treatment constr
_refine_ls_matrix_type full
_refine_ls_number_parameters 192
_refine_ls_number_reflns 5266
_refine_ls_number_restraints 0
_refine_ls_restrained_S_all 1.050
_refine_ls_R_factor_all 0.1473
_refine_ls_R_factor_gt 0.1066
_refine_ls_shift/su_max 0.000
_refine_ls_shift/su_mean 0.000
_refine_ls_structure_factor_coef Fsqd
_refine_ls_weighting_details 'w=1/[\s^2^(Fo^2^)+(0.1094P)^2^+5.6773P] where P=(Fo^2^+2Fc^2^)/3'
_refine_ls_weighting_scheme calc
_refine_ls_wR_factor_gt 0.2603
_refine_ls_wR_factor_ref 0.2888
_reflns_number_gt 3682
_reflns_number_total 5266
_reflns_threshold_expression 'I > 2\s(I)'
_cod_data_source_file am0c04859_si_004.cif
_cod_data_source_block zhao276m
_cod_depositor_comments
;
The following automatic conversions were performed:

data item '_exptl_absorpt_correction_type' value 'Multi-Scan' was
changed to 'multi-scan' in accordance with the
/home/data/users/saulius/crontab/automatic-downloads/rss-feeds/ACS/lib/dictionaries/cif_core.dic
dictionary named 'cif_core.dic' version 2.4.2 last updated on
2011-04-26.

Automatic conversion script
Id: cif_fix_values 7556 2019-12-06 15:28:31Z antanas 
;
_cod_original_cell_volume 1216.8(2)
_cod_database_code 4517599

loop_
_space_group_symop_operation_xyz
'x, y, z'
'-x, y+1/2, -z+1/2'
'-x, -y, -z'
'x, -y-1/2, z-1/2'

loop_
_atom_site_type_symbol
_atom_site_label
_atom_site_fract_x
_atom_site_fract_y
_atom_site_fract_z
_atom_site_U_iso_or_equiv
_atom_site_adp_type
_atom_site_calc_flag
_atom_site_refinement_flags_adp
_atom_site_refinement_flags_occupancy
_atom_site_refinement_flags_posn
_atom_site_occupancy
_atom_site_disorder_assembly
_atom_site_disorder_group
C C1 0.82445(14) 0.5713(6) 0.6586(5) 0.0134(6) Uani d . . . 1 . .
C C2 0.87654(15) 0.5464(7) 0.6129(5) 0.0151(7) Uani d . . . 1 . .
C C3 0.89287(16) 0.3534(7) 0.5253(6) 0.0178(7) Uani d . . . 1 . .
H H3 0.870912 0.232862 0.494561 0.021 Uiso calc U . R 1 . .
C C4 0.94062(16) 0.3332(7) 0.4817(6) 0.0191(8) Uani d . . . 1 . .
H H4 0.95077 0.199139 0.421822 0.023 Uiso calc U . R 1 . .
C C5 0.97428(15) 0.5080(7) 0.5247(5) 0.0153(7) Uani d . . . 1 . .
C C6 0.95732(16) 0.6992(7) 0.6173(6) 0.0191(8) Uani d . . . 1 . .
H H6 0.979271 0.818631 0.650848 0.023 Uiso calc U . R 1 . .
C C7 0.90963(15) 0.7194(7) 0.6612(6) 0.0171(7) Uani d . . . 1 . .
H H7 0.899427 0.850854 0.724166 0.021 Uiso calc U . R 1 . .
C C8 0.67177(14) 0.3930(7) 0.2531(5) 0.0141(6) Uani d . . . 1 . .
C C9 0.62097(15) 0.4269(7) 0.1756(5) 0.0151(7) Uani d . . . 1 . .
C C10 0.59744(16) 0.2517(7) 0.0819(6) 0.0176(7) Uani d . . . 1 . .
H H10 0.613397 0.109252 0.065562 0.021 Uiso calc U . R 1 . .
C C11 0.55084(17) 0.2822(7) 0.0116(6) 0.0207(8) Uani d . . . 1 . .
H H11 0.535896 0.161295 -0.055665 0.025 Uiso calc U . R 1 . .
C C12 0.52530(16) 0.4849(7) 0.0366(5) 0.0166(7) Uani d . . . 1 . .
C C13 0.54900(16) 0.6595(8) 0.1367(6) 0.0192(8) Uani d . . . 1 . .
H H13 0.532332 0.798489 0.158727 0.023 Uiso calc U . R 1 . .
C C14 0.59624(16) 0.6335(7) 0.2040(5) 0.0173(7) Uani d . . . 1 . .
H H14 0.611683 0.755102 0.268953 0.021 Uiso calc U . R 1 . .
Na Na1 0.77662(7) 1.0937(3) 0.7706(2) 0.0160(3) Uani d . . . 1 . .
Na Na2 0.71645(7) 0.6363(3) 0.6139(2) 0.0161(4) Uani d . . . 1 . .
O O1 0.81333(12) 0.7301(5) 0.7619(4) 0.0186(6) Uani d . . . 1 . .
O O2 0.79428(11) 0.4268(5) 0.5927(4) 0.0157(5) Uani d . . . 1 . .
O O3 0.69372(11) 0.5654(5) 0.3202(4) 0.0171(6) Uani d . . . 1 . .
O O4 0.69009(12) 0.1946(5) 0.2450(4) 0.0180(6) Uani d . . . 1 . .
O O5 0.74958(12) 0.9664(5) 0.4878(4) 0.0179(6) Uani d . . . 1 . .
H H1O 0.727168 1.055217 0.440628 0.027 Uiso d U . R 1 . .
H H2O 0.773536 0.930741 0.422435 0.027 Uiso d U . R 1 . .

loop_
_atom_site_aniso_label
_atom_site_aniso_U_11
_atom_site_aniso_U_22
_atom_site_aniso_U_33
_atom_site_aniso_U_12
_atom_site_aniso_U_13
_atom_site_aniso_U_23
C1 0.0126(16) 0.0119(14) 0.0154(15) 0.0018(12) -0.0019(12) 0.0018(12)
C2 0.0164(18) 0.0151(15) 0.0137(15) 0.0011(13) -0.0001(13) -0.0003(12)
C3 0.0157(18) 0.0150(16) 0.0229(18) -0.0009(14) 0.0015(14) -0.0017(14)
C4 0.0156(19) 0.0169(17) 0.025(2) 0.0006(14) 0.0016(15) -0.0027(14)
C5 0.0145(17) 0.0184(16) 0.0129(15) -0.0002(13) 0.0012(13) 0.0004(12)
C6 0.0178(19) 0.0185(17) 0.0211(18) -0.0002(14) 0.0018(15) -0.0060(14)
C7 0.0155(18) 0.0178(16) 0.0179(17) -0.0004(13) -0.0005(13) -0.0030(13)
C8 0.0139(16) 0.0166(15) 0.0117(14) -0.0008(13) 0.0007(12) 0.0007(12)
C9 0.0164(18) 0.0146(15) 0.0140(15) 0.0014(13) -0.0032(13) 0.0010(12)
C10 0.0175(19) 0.0143(15) 0.0208(18) -0.0007(13) -0.0024(14) -0.0008(14)
C11 0.022(2) 0.0140(17) 0.026(2) 0.0015(15) -0.0051(16) -0.0028(14)
C12 0.0165(18) 0.0164(16) 0.0166(16) -0.0001(14) -0.0022(13) -0.0010(13)
C13 0.0171(19) 0.0193(17) 0.0206(18) 0.0032(14) -0.0041(14) -0.0005(14)
C14 0.0191(19) 0.0161(16) 0.0160(16) 0.0010(14) -0.0051(13) -0.0005(13)
Na1 0.0164(8) 0.0163(7) 0.0150(7) -0.0007(6) -0.0016(6) 0.0003(6)
Na2 0.0178(8) 0.0143(7) 0.0161(7) 0.0001(6) -0.0003(6) 0.0015(6)
O1 0.0169(14) 0.0176(13) 0.0214(14) 0.0005(11) 0.0010(11) -0.0024(11)
O2 0.0176(14) 0.0143(12) 0.0150(12) -0.0011(10) -0.0002(10) 0.0006(10)
O3 0.0170(14) 0.0169(12) 0.0171(13) -0.0005(10) -0.0026(11) -0.0001(10)
O4 0.0192(14) 0.0199(13) 0.0145(12) 0.0051(11) -0.0030(11) -0.0005(10)
O5 0.0209(15) 0.0180(13) 0.0147(12) 0.0003(11) 0.0002(11) 0.0021(10)

loop_
_atom_type_symbol
_atom_type_description
_atom_type_scat_dispersion_real
_atom_type_scat_dispersion_imag
_atom_type_scat_source
C C 0.0033 0.0016 'International Tables Vol C Tables 4.2.6.8 and 6.1.1.4'
H H 0.0000 0.0000 'International Tables Vol C Tables 4.2.6.8 and 6.1.1.4'
O O 0.0106 0.0060 'International Tables Vol C Tables 4.2.6.8 and 6.1.1.4'
Na Na 0.0362 0.0249 'International Tables Vol C Tables 4.2.6.8 and 6.1.1.4'

loop_
_geom_angle_atom_site_label_1
_geom_angle_atom_site_label_2
_geom_angle_atom_site_label_3
_geom_angle_site_symmetry_1
_geom_angle_site_symmetry_3
_geom_angle
_geom_angle_publ_flag
O1 C1 O2 . . 123.4(4) ?
O1 C1 C2 . . 118.6(4) ?
O2 C1 C2 . . 118.0(3) ?
O1 C1 Na2 . . 72.8(2) ?
O2 C1 Na2 . . 53.6(2) ?
C2 C1 Na2 . . 160.4(3) ?
C3 C2 C7 . . 118.6(4) ?
C3 C2 C1 . . 121.6(4) ?
C7 C2 C1 . . 119.8(4) ?
C4 C3 C2 . . 121.3(4) ?
C4 C3 H3 . . 119.4 ?
C2 C3 H3 . . 119.4 ?
C3 C4 C5 . . 121.1(4) ?
C3 C4 H4 . . 119.4 ?
C5 C4 H4 . . 119.4 ?
C6 C5 C4 . . 116.7(4) ?
C6 C5 C5 . 3_766 121.3(5) ?
C4 C5 C5 . 3_766 122.0(5) ?
C7 C6 C5 . . 122.2(4) ?
C7 C6 H6 . . 118.9 ?
C5 C6 H6 . . 118.9 ?
C6 C7 C2 . . 120.1(4) ?
C6 C7 H7 . . 120.0 ?
C2 C7 H7 . . 120.0 ?
O4 C8 O3 . . 123.7(4) ?
O4 C8 C9 . . 118.1(3) ?
O3 C8 C9 . . 118.2(3) ?
O4 C8 Na1 . 4_575 67.8(2) ?
O3 C8 Na1 . 4_575 59.9(2) ?
C9 C8 Na1 . 4_575 157.8(3) ?
C10 C9 C14 . . 118.9(4) ?
C10 C9 C8 . . 120.6(4) ?
C14 C9 C8 . . 120.4(3) ?
C9 C10 C11 . . 120.7(4) ?
C9 C10 H10 . . 119.7 ?
C11 C10 H10 . . 119.7 ?
C10 C11 C12 . . 121.9(4) ?
C10 C11 H11 . . 119.0 ?
C12 C11 H11 . . 119.0 ?
C11 C12 C13 . . 117.0(4) ?
C11 C12 C12 . 3_665 121.7(5) ?
C13 C12 C12 . 3_665 121.3(5) ?
C14 C13 C12 . . 121.7(4) ?
C14 C13 H13 . . 119.2 ?
C12 C13 H13 . . 119.2 ?
C13 C14 C9 . . 119.8(4) ?
C13 C14 H14 . . 120.1 ?
C9 C14 H14 . . 120.1 ?
O5 Na1 O1 . . 79.13(12) ?
O5 Na1 O2 . 1_565 79.19(12) ?
O1 Na1 O2 . 1_565 127.16(14) ?
O5 Na1 O2 . 4_576 157.38(13) ?
O1 Na1 O2 . 4_576 85.30(12) ?
O2 Na1 O2 1_565 4_576 123.42(11) ?
O5 Na1 O3 . 4_576 76.44(12) ?
O1 Na1 O3 . 4_576 94.34(12) ?
O2 Na1 O3 1_565 4_576 125.86(12) ?
O2 Na1 O3 4_576 4_576 88.61(12) ?
O5 Na1 O4 . 4_576 80.45(12) ?
O1 Na1 O4 . 4_576 142.63(13) ?
O2 Na1 O4 1_565 4_576 78.45(11) ?
O2 Na1 O4 4_576 4_576 103.12(12) ?
O3 Na1 O4 4_576 4_576 50.36(10) ?
O5 Na1 C8 . 4_576 72.05(12) ?
O1 Na1 C8 . 4_576 117.26(13) ?
O2 Na1 C8 1_565 4_576 100.56(12) ?
O2 Na1 C8 4_576 4_576 101.38(12) ?
O3 Na1 C8 4_576 4_576 25.68(10) ?
O4 Na1 C8 4_576 4_576 25.66(10) ?
O5 Na1 Na2 . . 44.93(9) ?
O1 Na1 Na2 . . 58.86(9) ?
O2 Na1 Na2 1_565 . 123.66(10) ?
O2 Na1 Na2 4_576 . 112.66(10) ?
O3 Na1 Na2 4_576 . 46.70(8) ?
O4 Na1 Na2 4_576 . 84.74(9) ?
C8 Na1 Na2 4_576 . 61.35(9) ?
O5 Na1 Na2 . 4_576 114.72(10) ?
O1 Na1 Na2 . 4_576 84.20(10) ?
O2 Na1 Na2 1_565 4_576 148.43(10) ?
O2 Na1 Na2 4_576 4_576 46.74(9) ?
O3 Na1 Na2 4_576 4_576 42.48(8) ?
O4 Na1 Na2 4_576 4_576 76.45(9) ?
C8 Na1 Na2 4_576 4_576 61.30(9) ?
Na2 Na1 Na2 . 4_576 72.61(5) ?
O5 Na1 Na2 . 1_565 81.93(9) ?
O1 Na1 Na2 . 1_565 159.92(11) ?
O2 Na1 Na2 1_565 1_565 41.29(8) ?
O2 Na1 Na2 4_576 1_565 114.75(9) ?
O3 Na1 Na2 4_576 1_565 87.61(9) ?
O4 Na1 Na2 4_576 1_565 37.71(8) ?
C8 Na1 Na2 4_576 1_565 62.05(9) ?
Na2 Na1 Na2 . 1_565 110.65(7) ?
Na2 Na1 Na2 4_576 1_565 109.97(7) ?
O5 Na1 Na1 . 4_586 160.35(9) ?
O1 Na1 Na1 . 4_586 115.77(10) ?
O2 Na1 Na1 1_565 4_586 99.28(10) ?
O2 Na1 Na1 4_576 4_586 30.61(7) ?
O3 Na1 Na1 4_576 4_586 89.17(8) ?
O4 Na1 Na1 4_576 4_586 80.06(8) ?
C8 Na1 Na1 4_576 4_586 89.16(8) ?
Na2 Na1 Na1 . 4_586 130.16(6) ?
Na2 Na1 Na1 4_576 4_586 57.75(4) ?
Na2 Na1 Na1 1_565 4_586 84.20(6) ?
O5 Na1 Na1 . 4_585 48.07(8) ?
O1 Na1 Na1 . 4_585 110.25(10) ?
O2 Na1 Na1 1_565 4_585 31.14(8) ?
O2 Na1 Na1 4_576 4_585 154.52(10) ?
O3 Na1 Na1 4_576 4_585 109.39(8) ?
O4 Na1 Na1 4_576 4_585 77.11(8) ?
C8 Na1 Na1 4_576 4_585 89.52(9) ?
Na2 Na1 Na1 . 4_585 92.79(5) ?
Na2 Na1 Na1 4_576 4_585 150.77(4) ?
Na2 Na1 Na1 1_565 4_585 50.80(5) ?
Na1 Na1 Na1 4_586 4_585 128.55(8) ?
O4 Na2 O3 4_566 . 100.69(13) ?
O4 Na2 O5 4_566 . 175.47(14) ?
O3 Na2 O5 . . 81.48(12) ?
O4 Na2 O3 4_566 4_576 102.87(13) ?
O3 Na2 O3 . 4_576 132.28(13) ?
O5 Na2 O3 . 4_576 78.23(12) ?
O4 Na2 O2 4_566 . 85.12(12) ?
O3 Na2 O2 . . 92.81(12) ?
O5 Na2 O2 . . 90.82(12) ?
O3 Na2 O2 4_576 . 129.91(13) ?
O4 Na2 O1 4_566 . 107.42(12) ?
O3 Na2 O1 . . 127.20(12) ?
O5 Na2 O1 . . 68.24(11) ?
O3 Na2 O1 4_576 . 83.42(11) ?
O2 Na2 O1 . . 47.79(10) ?
O4 Na2 O5 4_566 4_576 61.05(10) ?
O3 Na2 O5 . 4_576 158.07(12) ?
O5 Na2 O5 . 4_576 115.91(13) ?
O3 Na2 O5 4_576 4_576 67.42(10) ?
O2 Na2 O5 . 4_576 74.58(10) ?
O1 Na2 O5 . 4_576 55.86(10) ?
O4 Na2 C1 4_566 . 100.53(12) ?
O3 Na2 C1 . . 107.91(13) ?
O5 Na2 C1 . . 74.98(12) ?
O3 Na2 C1 4_576 . 107.73(12) ?
O2 Na2 C1 . . 24.21(10) ?
O1 Na2 C1 . . 24.32(10) ?
O5 Na2 C1 4_576 . 67.12(10) ?
O4 Na2 Na1 4_566 . 132.89(11) ?
O3 Na2 Na1 . . 126.33(10) ?
O5 Na2 Na1 . . 44.86(9) ?
O3 Na2 Na1 4_576 . 49.08(9) ?
O2 Na2 Na1 . . 89.44(9) ?
O1 Na2 Na1 . . 43.58(7) ?
O5 Na2 Na1 4_576 . 72.38(8) ?
C1 Na2 Na1 . . 65.27(9) ?
O4 Na2 Na1 4_566 4_575 100.18(11) ?
O3 Na2 Na1 . 4_575 47.61(9) ?
O5 Na2 Na1 . 4_575 78.28(10) ?
O3 Na2 Na1 4_576 4_575 156.02(11) ?
O2 Na2 Na1 . 4_575 45.85(8) ?
O1 Na2 Na1 . 4_575 83.48(8) ?
O5 Na2 Na1 4_576 4_575 119.81(9) ?
C1 Na2 Na1 . 4_575 61.12(9) ?
Na1 Na2 Na1 . 4_575 108.98(7) ?
O4 Na2 Na1 4_566 1_545 45.93(9) ?
O3 Na2 Na1 . 1_545 104.49(10) ?
O5 Na2 Na1 . 1_545 129.75(11) ?
O3 Na2 Na1 4_576 1_545 121.69(10) ?
O2 Na2 Na1 . 1_545 39.80(8) ?
O1 Na2 Na1 . 1_545 69.25(8) ?
O5 Na2 Na1 4_576 1_545 54.48(7) ?
C1 Na2 Na1 . 1_545 55.47(8) ?
Na1 Na2 Na1 . 1_545 110.65(7) ?
Na1 Na2 Na1 4_575 1_545 71.45(4) ?
O4 Na2 Na2 4_566 4_575 134.24(10) ?
O3 Na2 Na2 . 4_575 33.58(8) ?
O5 Na2 Na2 . 4_575 47.91(9) ?
O3 Na2 Na2 4_576 4_575 112.31(11) ?
O2 Na2 Na2 . 4_575 93.50(8) ?
O1 Na2 Na2 . 4_575 104.89(8) ?
O5 Na2 Na2 4_576 4_575 160.70(8) ?
C1 Na2 Na2 . 4_575 95.78(8) ?
Na1 Na2 Na2 . 4_575 92.75(7) ?
Na1 Na2 Na2 4_575 4_575 52.60(4) ?
Na1 Na2 Na2 1_545 4_575 123.88(6) ?
C1 O1 Na1 . . 143.0(3) ?
C1 O1 Na2 . . 82.8(2) ?
Na1 O1 Na2 . . 77.56(10) ?
C1 O2 Na1 . 1_545 117.4(2) ?
C1 O2 Na1 . 4_575 121.0(3) ?
Na1 O2 Na1 1_545 4_575 118.25(13) ?
C1 O2 Na2 . . 102.2(2) ?
Na1 O2 Na2 1_545 . 98.91(12) ?
Na1 O2 Na2 4_575 . 87.41(12) ?
C8 O3 Na2 . . 128.9(3) ?
C8 O3 Na2 . 4_575 116.3(3) ?
Na2 O3 Na2 . 4_575 114.74(13) ?
C8 O3 Na1 . 4_575 94.4(2) ?
Na2 O3 Na1 . 4_575 89.91(12) ?
Na2 O3 Na1 4_575 4_575 84.21(12) ?
C8 O4 Na2 . 4_565 157.2(3) ?
C8 O4 Na1 . 4_575 86.6(2) ?
Na2 O4 Na1 4_565 4_575 96.35(12) ?
Na1 O5 Na2 . . 90.21(12) ?
Na1 O5 Na2 . 4_575 173.05(14) ?
Na2 O5 Na2 . 4_575 96.33(11) ?
Na1 O5 H1O . . 112.0 ?
Na2 O5 H1O . . 111.2 ?
Na2 O5 H1O 4_575 . 63.3 ?
Na1 O5 H2O . . 111.7 ?
Na2 O5 H2O . . 111.1 ?
Na2 O5 H2O 4_575 . 68.1 ?
H1O O5 H2O . . 117.4 ?

loop_
_geom_bond_atom_site_label_1
_geom_bond_atom_site_label_2
_geom_bond_site_symmetry_2
_geom_bond_distance
_geom_bond_publ_flag
C1 O1 . 1.257(5) ?
C1 O2 . 1.270(5) ?
C1 C2 . 1.511(6) ?
C1 Na2 . 3.028(4) ?
C2 C3 . 1.390(6) ?
C2 C7 . 1.399(6) ?
C3 C4 . 1.388(6) ?
C3 H3 . 0.95 ?
C4 C5 . 1.408(6) ?
C4 H4 . 0.95 ?
C5 C6 . 1.406(6) ?
C5 C5 3_766 1.497(8) ?
C6 C7 . 1.387(6) ?
C6 H6 . 0.95 ?
C7 H7 . 0.95 ?
C8 O4 . 1.263(5) ?
C8 O3 . 1.266(5) ?
C8 C9 . 1.514(6) ?
C8 Na1 4_575 2.912(4) ?
C9 C10 . 1.386(6) ?
C9 C14 . 1.405(6) ?
C10 C11 . 1.387(6) ?
C10 H10 . 0.95 ?
C11 C12 . 1.393(6) ?
C11 H11 . 0.95 ?
C12 C13 . 1.408(6) ?
C12 C12 3_665 1.496(8) ?
C13 C14 . 1.393(6) ?
C13 H13 . 0.95 ?
C14 H14 . 0.95 ?
Na1 O5 . 2.347(4) ?
Na1 O1 . 2.349(4) ?
Na1 O2 1_565 2.420(3) ?
Na1 O2 4_576 2.457(3) ?
Na1 O3 4_576 2.527(4) ?
Na1 O4 4_576 2.700(4) ?
Na1 Na2 . 3.327(2) ?
Na1 Na2 4_576 3.421(3) ?
Na1 Na2 1_565 3.734(2) ?
Na1 Na1 4_586 4.1861(15) ?
Na1 Na1 4_585 4.1861(15) ?
Na2 O4 4_566 2.298(4) ?
Na2 O3 . 2.311(4) ?
Na2 O5 . 2.350(4) ?
Na2 O3 4_576 2.434(4) ?
Na2 O2 . 2.494(4) ?
Na2 O1 . 2.916(4) ?
Na2 O5 4_576 2.984(4) ?
Na2 Na2 4_575 3.9961(12) ?
O5 H1O . 0.8712 ?
O5 H2O . 0.8724 ?
